data_7061147
loop_
_publ_author_name
'Mironova, Olga A.'
'Lashchenko, Daniil I.'
'Ryadun, Aleksey A.'
'Sukhikh, Taisiya S.'
'Bashirov, Denis A.'
'Pushkarevsky, Nikolay A.'
'Konchenko, Sergey N.'

_publ_section_title
;
 Synthesis and photophysical properties of rare earth complexes bearing
 silanediamido ligands Me2Si(NAryl)22&#x2212; (Aryl = Dipp, Mes)
;
_journal_issue 5
_journal_name_full 'New Journal of Chemistry'
_journal_page_first 2351
_journal_page_last 2359
_journal_paper_doi 10.1039/D1NJ05722G
_journal_volume 46
_journal_year 2022
_chemical_formula_moiety 'C68 H112 Cl2 N4 O4 Si2 Sm2'
_chemical_formula_sum 'C68 H112 Cl2 N4 O4 Si2 Sm2'
_chemical_formula_weight 1477.39
_space_group_crystal_system orthorhombic
_space_group_IT_number 61
_space_group_name_Hall '-P 2ac 2ab'
_space_group_name_H-M_alt 'P b c a'
_atom_sites_solution_hydrogens geom
_atom_sites_solution_primary dual
_audit_creation_date 2021-11-04
_audit_creation_method
;
Olex2 1.5
(compiled 2021.10.07 svn.r9718050b for OlexSys, GUI svn.r6410)
;
_audit_update_record
;
2021-11-19 deposited with the CCDC.	2021-12-17 downloaded from the CCDC.
;
_cell_angle_alpha 90
_cell_angle_beta 90
_cell_angle_gamma 90
_cell_formula_units_Z 4
_cell_length_a 18.671(3)
_cell_length_b 17.547(2)
_cell_length_c 21.967(3)
_cell_measurement_reflns_used 9934
_cell_measurement_temperature 150(2)
_cell_measurement_theta_max 26.17
_cell_measurement_theta_min 2.44
_cell_volume 7196.8(17)
_computing_cell_refinement 'Bruker SAINT'
_computing_data_collection 'Bruker APEX3'
_computing_data_reduction 'Bruker SAINT'
_computing_molecular_graphics 'Olex2 1.5 (Dolomanov et al., 2009)'
_computing_publication_material 'Olex2 1.5 (Dolomanov et al., 2009)'
_computing_structure_refinement 'SHELXL 2017/1 (Sheldrick, 2015)'
_computing_structure_solution 'SHELXT 2014/5 (Sheldrick, 2014)'
_diffrn_ambient_temperature 150(2)
_diffrn_detector PIXEL
_diffrn_detector_area_resol_mean 7.41
_diffrn_detector_type 'Bruker PHOTON III area detector'
_diffrn_measured_fraction_theta_full 0.999
_diffrn_measured_fraction_theta_max 0.999
_diffrn_measurement_device 'three-circle diffractometer'
_diffrn_measurement_device_type 'Bruker D8 Venture diffractometer'
_diffrn_measurement_method '\w and \f scans'
_diffrn_radiation_monochromator 'Incoatec HELIOS multilayer mirrors'
_diffrn_radiation_type MoK\a
_diffrn_radiation_wavelength 0.71073
_diffrn_reflns_av_R_equivalents 0.1006
_diffrn_reflns_av_unetI/netI 0.0526
_diffrn_reflns_Laue_measured_fraction_full 0.999
_diffrn_reflns_Laue_measured_fraction_max 0.999
_diffrn_reflns_limit_h_max 22
_diffrn_reflns_limit_h_min -22
_diffrn_reflns_limit_k_max 21
_diffrn_reflns_limit_k_min -21
_diffrn_reflns_limit_l_max 26
_diffrn_reflns_limit_l_min -26
_diffrn_reflns_number 62745
_diffrn_reflns_point_group_measured_fraction_full 0.999
_diffrn_reflns_point_group_measured_fraction_max 0.999
_diffrn_reflns_theta_full 25.242
_diffrn_reflns_theta_max 25.680
_diffrn_reflns_theta_min 2.151
_diffrn_source 'Incoatec IuS3.0 microfocus X-ray tube'
_diffrn_source_current 35.0
_diffrn_source_power 1.575
_diffrn_source_voltage 45.0
_exptl_absorpt_coefficient_mu 1.769
_exptl_absorpt_correction_T_max 0.7454
_exptl_absorpt_correction_T_min 0.4288
_exptl_absorpt_correction_type multi-scan
_exptl_absorpt_process_details
;
SADABS-2016/2 (Bruker,2016/2) was used for absorption correction.
wR2(int) was 0.1068 before and 0.0944 after correction.
The Ratio of minimum to maximum transmission is 0.5753.
The \l/2 correction factor is Not present.
;
_exptl_crystal_colour colourless
_exptl_crystal_colour_primary colourless
_exptl_crystal_density_diffrn 1.363
_exptl_crystal_description block
_exptl_crystal_F_000 3064
_exptl_crystal_size_max 0.135
_exptl_crystal_size_mid 0.09
_exptl_crystal_size_min 0.08
_refine_diff_density_max 2.455
_refine_diff_density_min -1.568
_refine_diff_density_rms 0.151
_refine_ls_extinction_method none
_refine_ls_goodness_of_fit_ref 1.280
_refine_ls_hydrogen_treatment constr
_refine_ls_matrix_type full
_refine_ls_number_parameters 390
_refine_ls_number_reflns 6832
_refine_ls_number_restraints 21
_refine_ls_restrained_S_all 1.279
_refine_ls_R_factor_all 0.0923
_refine_ls_R_factor_gt 0.0619
_refine_ls_shift/su_max 0.000
_refine_ls_shift/su_mean 0.000
_refine_ls_structure_factor_coef Fsqd
_refine_ls_weighting_details 'w=1/[\s^2^(Fo^2^)+(0.0511P)^2^+43.2899P] where P=(Fo^2^+2Fc^2^)/3'
_refine_ls_weighting_scheme calc
_refine_ls_wR_factor_gt 0.1504
_refine_ls_wR_factor_ref 0.1704
_reflns_Friedel_coverage 0.000
_reflns_number_gt 4874
_reflns_number_total 6832
_reflns_threshold_expression 'I > 2\s(I)'
_cod_data_source_file d1nj05722g2.cif
_cod_data_source_block moa223
_cod_depositor_comments 'Adding full bibliography for 7061141--7061148.cif.'
_cod_original_cell_volume 7197.0(17)
_cod_database_code 7061147
_shelx_shelxl_version_number 2017/1
_shelx_space_group_comment
;
The symmetry employed for this shelxl refinement is uniquely defined
by the following loop, which should always be used as a source of
symmetry information in preference to the above space-group names.
They are only intended as comments.
;
_shelx_estimated_absorpt_t_max 0.871
_shelx_estimated_absorpt_t_min 0.796
_olex2_refinement_description
;
1. Fixed Uiso
 At 1.2 times of:
  All C(H) groups, All C(H,H) groups, All C(H,H,H,H) groups
 At 1.5 times of:
  All C(H,H,H) groups
2. Uiso/Uaniso restraints and constraints
Uanis(C33B) \\sim Ueq: with sigma of 0.01 and sigma for terminal atoms of 0.02
3. Rigid body (RIGU) restrains
 C32, C34, C33B
 with sigma for 1-2 distances of 0.004 and sigma for 1-3 distances of 0.004
 C32, C34, C33A
 with sigma for 1-2 distances of 0.004 and sigma for 1-3 distances of 0.004
4. Others
 Sof(H32C)=Sof(H32D)=Sof(H34C)=Sof(H34D)=Sof(C33A)=Sof(H33C)=Sof(H33D)=1-FVAR(1)
 Sof(H32A)=Sof(H32B)=Sof(H34A)=Sof(H34B)=Sof(C33B)=Sof(H33A)=Sof(H33B)=FVAR(1)
5.a Ternary CH refined with riding coordinates:
 C9(H9), C12(H12), C21(H21), C24(H24)
5.b Secondary CH2 refined with riding coordinates:
 C27(H27A,H27B), C28(H28A,H28B), C29(H29A,H29B), C30(H30A,H30B), C31(H31A,
 H31B), C32(H32C,H32D), C32(H32A,H32B), C34(H34C,H34D), C34(H34A,H34B),
 C33B(H33A,H33B), C33A(H33C,H33D)
5.c Aromatic/amide H refined with riding coordinates:
 C5(H5), C6(H6), C7(H7), C17(H17), C18(H18), C19(H19)
5.d Idealised Me refined as rotating group:
 C1(H1A,H1B,H1C), C2(H2A,H2B,H2C), C10(H10A,H10B,H10C), C11(H11A,H11B,H11C),
 C13(H13A,H13B,H13C), C14(H14A,H14B,H14C), C22(H22A,H22B,H22C), C23(H23A,H23B,
 H23C), C25(H25A,H25B,H25C), C26(H26A,H26B,H26C)
;
_olex2_submission_special_instructions 'No special instructions were received'

loop_
_space_group_symop_operation_xyz
'x, y, z'
'-x+1/2, -y, z+1/2'
'-x, y+1/2, -z+1/2'
'x+1/2, -y+1/2, -z'
'-x, -y, -z'
'x-1/2, y, -z-1/2'
'x, -y-1/2, z-1/2'
'-x-1/2, y-1/2, z'

loop_
_atom_site_label
_atom_site_type_symbol
_atom_site_fract_x
_atom_site_fract_y
_atom_site_fract_z
_atom_site_U_iso_or_equiv
_atom_site_adp_type
_atom_site_occupancy
_atom_site_site_symmetry_order
_atom_site_calc_flag
_atom_site_refinement_flags_posn
_atom_site_refinement_flags_adp
_atom_site_refinement_flags_occupancy
_atom_site_disorder_assembly
_atom_site_disorder_group
Sm1 Sm 0.47252(2) 0.46733(2) 0.40548(2) 0.02794(15) Uani 1 1 d . . . . .
Cl1 Cl 0.44092(12) 0.57135(13) 0.49281(8) 0.0423(5) Uani 1 1 d . . . . .
Si1 Si 0.35071(13) 0.40236(15) 0.33457(10) 0.0391(6) Uani 1 1 d . . . . .
O1 O 0.5649(3) 0.3872(4) 0.3631(2) 0.0452(15) Uani 1 1 d . . . . .
O2 O 0.5501(4) 0.5674(4) 0.3653(3) 0.0525(17) Uani 1 1 d . . . . .
N1 N 0.4101(4) 0.4738(4) 0.3161(3) 0.0325(15) Uani 1 1 d . . . . .
N2 N 0.3794(4) 0.3875(4) 0.4088(3) 0.0364(16) Uani 1 1 d . . . . .
C1 C 0.2560(5) 0.4333(7) 0.3212(4) 0.067(3) Uani 1 1 d . . . . .
H1A H 0.243076 0.472765 0.350742 0.100 Uiso 1 1 calc R U . . .
H1B H 0.223922 0.389489 0.325899 0.100 Uiso 1 1 calc R U . . .
H1C H 0.251487 0.453782 0.279847 0.100 Uiso 1 1 calc R U . . .
C2 C 0.3556(6) 0.3122(5) 0.2895(4) 0.056(3) Uani 1 1 d . . . . .
H2A H 0.405182 0.293998 0.288540 0.084 Uiso 1 1 calc R U . . .
H2B H 0.339006 0.321771 0.247901 0.084 Uiso 1 1 calc R U . . .
H2C H 0.325055 0.273463 0.308544 0.084 Uiso 1 1 calc R U . . .
C3 C 0.3903(4) 0.5278(5) 0.2705(3) 0.0360(19) Uani 1 1 d . . . . .
C4 C 0.4037(5) 0.5139(5) 0.2072(3) 0.042(2) Uani 1 1 d . . . . .
C5 C 0.3810(6) 0.5649(6) 0.1639(4) 0.055(3) Uani 1 1 d . . . . .
H5 H 0.389652 0.553991 0.122228 0.066 Uiso 1 1 calc R U . . .
C6 C 0.3464(6) 0.6310(7) 0.1790(4) 0.060(3) Uani 1 1 d . . . . .
H6 H 0.331396 0.665879 0.148469 0.073 Uiso 1 1 calc R U . . .
C7 C 0.3337(6) 0.6454(6) 0.2400(4) 0.057(3) Uani 1 1 d . . . . .
H7 H 0.309099 0.690736 0.250952 0.068 Uiso 1 1 calc R U . . .
C8 C 0.3558(5) 0.5959(6) 0.2858(4) 0.048(2) Uani 1 1 d . . . . .
C9 C 0.4408(5) 0.4410(6) 0.1856(4) 0.049(2) Uani 1 1 d . . . . .
H9 H 0.449169 0.407700 0.221804 0.058 Uiso 1 1 calc R U . . .
C10 C 0.3946(7) 0.3962(6) 0.1394(4) 0.072(3) Uani 1 1 d . . . . .
H10A H 0.390509 0.425537 0.101536 0.108 Uiso 1 1 calc R U . . .
H10B H 0.346779 0.387775 0.156454 0.108 Uiso 1 1 calc R U . . .
H10C H 0.417259 0.347013 0.130792 0.108 Uiso 1 1 calc R U . . .
C11 C 0.5137(6) 0.4578(6) 0.1557(4) 0.063(3) Uani 1 1 d . . . . .
H11A H 0.540077 0.409979 0.150265 0.094 Uiso 1 1 calc R U . . .
H11B H 0.541342 0.492137 0.181873 0.094 Uiso 1 1 calc R U . . .
H11C H 0.506065 0.481859 0.115988 0.094 Uiso 1 1 calc R U . . .
C12 C 0.3426(6) 0.6205(6) 0.3512(4) 0.059(3) Uani 1 1 d . . . . .
H12 H 0.356276 0.576911 0.378160 0.070 Uiso 1 1 calc R U . . .
C13 C 0.2642(7) 0.6399(9) 0.3643(6) 0.095(5) Uani 1 1 d . . . . .
H13A H 0.256668 0.642458 0.408441 0.143 Uiso 1 1 calc R U . . .
H13B H 0.233204 0.600426 0.346941 0.143 Uiso 1 1 calc R U . . .
H13C H 0.252444 0.689292 0.346033 0.143 Uiso 1 1 calc R U . . .
C14 C 0.3902(8) 0.6877(7) 0.3678(5) 0.086(4) Uani 1 1 d . . . . .
H14A H 0.376091 0.732298 0.343800 0.129 Uiso 1 1 calc R U . . .
H14B H 0.440288 0.674949 0.359013 0.129 Uiso 1 1 calc R U . . .
H14C H 0.384981 0.699080 0.411224 0.129 Uiso 1 1 calc R U . . .
C15 C 0.3480(4) 0.3315(5) 0.4478(3) 0.0344(18) Uani 1 1 d . . . . .
C16 C 0.2830(5) 0.3483(5) 0.4790(4) 0.040(2) Uani 1 1 d . . . . .
C17 C 0.2537(5) 0.2930(6) 0.5180(4) 0.051(2) Uani 1 1 d . . . . .
H17 H 0.210067 0.303631 0.538582 0.061 Uiso 1 1 calc R U . . .
C18 C 0.2864(5) 0.2244(6) 0.5272(4) 0.050(2) Uani 1 1 d . . . . .
H18 H 0.265846 0.188072 0.554079 0.060 Uiso 1 1 calc R U . . .
C19 C 0.3490(5) 0.2083(5) 0.4974(4) 0.047(2) Uani 1 1 d . . . . .
H19 H 0.371844 0.160680 0.504421 0.056 Uiso 1 1 calc R U . . .
C20 C 0.3800(5) 0.2599(5) 0.4572(3) 0.040(2) Uani 1 1 d . . . . .
C21 C 0.2465(5) 0.4255(5) 0.4742(4) 0.047(2) Uani 1 1 d . . . . .
H21 H 0.267454 0.452347 0.438224 0.056 Uiso 1 1 calc R U . . .
C22 C 0.1656(6) 0.4187(7) 0.4632(5) 0.073(3) Uani 1 1 d . . . . .
H22A H 0.156873 0.385224 0.428338 0.109 Uiso 1 1 calc R U . . .
H22B H 0.145674 0.469324 0.454863 0.109 Uiso 1 1 calc R U . . .
H22C H 0.142621 0.397340 0.499519 0.109 Uiso 1 1 calc R U . . .
C23 C 0.2609(6) 0.4750(6) 0.5301(5) 0.062(3) Uani 1 1 d . . . . .
H23A H 0.243526 0.448814 0.566643 0.093 Uiso 1 1 calc R U . . .
H23B H 0.235882 0.523809 0.525699 0.093 Uiso 1 1 calc R U . . .
H23C H 0.312472 0.484151 0.533832 0.093 Uiso 1 1 calc R U . . .
C24 C 0.4484(5) 0.2367(5) 0.4248(4) 0.047(2) Uani 1 1 d . . . . .
H24 H 0.461655 0.278605 0.396092 0.056 Uiso 1 1 calc R U . . .
C25 C 0.4376(6) 0.1639(6) 0.3871(5) 0.064(3) Uani 1 1 d . . . . .
H25A H 0.426877 0.121217 0.414431 0.096 Uiso 1 1 calc R U . . .
H25B H 0.481328 0.152813 0.364148 0.096 Uiso 1 1 calc R U . . .
H25C H 0.397614 0.171218 0.358813 0.096 Uiso 1 1 calc R U . . .
C26 C 0.5109(6) 0.2259(6) 0.4697(6) 0.067(3) Uani 1 1 d . . . . .
H26A H 0.517671 0.272759 0.493306 0.101 Uiso 1 1 calc R U . . .
H26B H 0.554848 0.214478 0.447031 0.101 Uiso 1 1 calc R U . . .
H26C H 0.500096 0.183642 0.497379 0.101 Uiso 1 1 calc R U . . .
C27 C 0.6391(5) 0.3789(8) 0.3804(5) 0.071(3) Uani 1 1 d . . . . .
H27A H 0.643461 0.341233 0.413691 0.085 Uiso 1 1 calc R U . . .
H27B H 0.657973 0.428333 0.395116 0.085 Uiso 1 1 calc R U . . .
C28 C 0.6805(5) 0.3533(8) 0.3270(4) 0.068(3) Uani 1 1 d . . . . .
H28A H 0.702028 0.302575 0.334368 0.081 Uiso 1 1 calc R U . . .
H28B H 0.719048 0.389989 0.317103 0.081 Uiso 1 1 calc R U . . .
C29 C 0.6250(6) 0.3497(7) 0.2759(5) 0.068(3) Uani 1 1 d . . . . .
H29A H 0.624639 0.397486 0.251940 0.081 Uiso 1 1 calc R U . . .
H29B H 0.634434 0.306289 0.248325 0.081 Uiso 1 1 calc R U . . .
C30 C 0.5566(5) 0.3394(7) 0.3090(4) 0.058(3) Uani 1 1 d . . . . .
H30A H 0.515521 0.356472 0.284050 0.070 Uiso 1 1 calc R U . . .
H30B H 0.549437 0.285310 0.320420 0.070 Uiso 1 1 calc R U . . .
C31 C 0.5849(5) 0.6318(6) 0.3946(4) 0.048(2) Uani 1 1 d . . . . .
H31A H 0.611868 0.614754 0.430916 0.058 Uiso 1 1 calc R U . . .
H31B H 0.548986 0.670042 0.407350 0.058 Uiso 1 1 calc R U . . .
C32 C 0.6351(8) 0.6652(8) 0.3479(5) 0.096(5) Uani 1 1 d . . . . .
H32C H 0.683829 0.671034 0.364956 0.115 Uiso 0.74(4) 1 calc R U P A 2
H32D H 0.617795 0.715613 0.334053 0.115 Uiso 0.74(4) 1 calc R U P A 2
H32A H 0.638804 0.721252 0.351546 0.115 Uiso 0.26(4) 1 calc R U P A 1
H32B H 0.683420 0.642166 0.350065 0.115 Uiso 0.26(4) 1 calc R U P A 1
C34 C 0.5682(7) 0.5709(7) 0.3011(4) 0.073(3) Uani 1 1 d . . . . .
H34C H 0.571305 0.518764 0.283970 0.087 Uiso 0.74(4) 1 calc R U P A 2
H34D H 0.530838 0.599262 0.278497 0.087 Uiso 0.74(4) 1 calc R U P A 2
H34A H 0.603965 0.531290 0.290752 0.087 Uiso 0.26(4) 1 calc R U P A 1
H34B H 0.524952 0.562676 0.275788 0.087 Uiso 0.26(4) 1 calc R U P A 1
C33B C 0.596(4) 0.642(3) 0.291(2) 0.060(8) Uani 0.26(4) 1 d . U P A 1
H33A H 0.556483 0.678106 0.282475 0.072 Uiso 0.26(4) 1 calc R U P A 1
H33B H 0.628618 0.640742 0.256038 0.072 Uiso 0.26(4) 1 calc R U P A 1
C33A C 0.6351(15) 0.6084(16) 0.2956(7) 0.080(8) Uani 0.74(4) 1 d . . P A 2
H33C H 0.639032 0.634785 0.255897 0.096 Uiso 0.74(4) 1 calc R U P A 2
H33D H 0.675183 0.571779 0.299560 0.096 Uiso 0.74(4) 1 calc R U P A 2

loop_
_atom_site_aniso_label
_atom_site_aniso_U_11
_atom_site_aniso_U_22
_atom_site_aniso_U_33
_atom_site_aniso_U_23
_atom_site_aniso_U_13
_atom_site_aniso_U_12
Sm1 0.0328(2) 0.0363(2) 0.0147(2) -0.00086(16) -0.00045(15) -0.00119(18)
Cl1 0.0538(13) 0.0507(13) 0.0223(9) -0.0033(8) -0.0051(9) 0.0134(11)
Si1 0.0444(14) 0.0522(15) 0.0207(10) 0.0003(10) -0.0024(9) -0.0094(12)
O1 0.044(4) 0.061(4) 0.030(3) -0.012(3) -0.002(3) 0.009(3)
O2 0.075(5) 0.056(4) 0.026(3) -0.009(3) 0.007(3) -0.026(4)
N1 0.041(4) 0.044(4) 0.013(3) -0.002(3) -0.007(3) -0.001(3)
N2 0.043(4) 0.046(4) 0.019(3) 0.002(3) 0.003(3) -0.003(3)
C1 0.055(6) 0.105(9) 0.039(5) 0.010(6) -0.008(5) -0.017(6)
C2 0.079(7) 0.052(6) 0.037(5) 0.000(4) -0.003(5) -0.019(5)
C3 0.043(5) 0.043(5) 0.021(4) 0.005(3) -0.002(3) -0.002(4)
C4 0.051(5) 0.056(6) 0.018(4) 0.008(4) -0.005(4) -0.009(4)
C5 0.073(7) 0.070(7) 0.021(4) 0.012(4) -0.008(4) -0.004(6)
C6 0.077(7) 0.075(8) 0.030(5) 0.018(5) -0.007(5) 0.006(6)
C7 0.071(7) 0.068(7) 0.032(5) 0.009(4) -0.010(5) 0.017(6)
C8 0.064(6) 0.058(6) 0.021(4) 0.005(4) -0.003(4) 0.008(5)
C9 0.069(6) 0.058(6) 0.019(4) 0.001(4) -0.001(4) -0.005(5)
C10 0.115(10) 0.067(7) 0.034(5) -0.014(5) 0.005(6) -0.025(7)
C11 0.071(7) 0.084(8) 0.033(5) -0.007(5) 0.004(5) 0.000(6)
C12 0.086(8) 0.061(7) 0.028(5) 0.003(4) -0.007(5) 0.032(6)
C13 0.109(11) 0.117(12) 0.060(8) -0.007(7) 0.012(7) 0.048(9)
C14 0.139(12) 0.074(8) 0.044(6) -0.015(6) -0.030(7) 0.022(8)
C15 0.043(5) 0.043(5) 0.018(3) 0.001(3) -0.002(3) -0.008(4)
C16 0.045(5) 0.048(5) 0.025(4) -0.001(4) -0.002(4) -0.007(4)
C17 0.051(6) 0.076(7) 0.025(4) -0.002(4) 0.008(4) -0.013(5)
C18 0.062(6) 0.057(6) 0.031(5) 0.009(4) 0.001(4) -0.014(5)
C19 0.058(6) 0.047(5) 0.035(5) 0.010(4) -0.001(4) -0.003(5)
C20 0.054(5) 0.043(5) 0.022(4) 0.001(3) -0.008(4) -0.007(4)
C21 0.048(5) 0.053(6) 0.039(5) 0.002(4) 0.012(4) -0.003(4)
C22 0.059(7) 0.088(9) 0.071(8) 0.007(7) 0.001(6) 0.003(6)
C23 0.065(7) 0.060(7) 0.061(7) -0.010(5) 0.006(5) 0.004(5)
C24 0.058(6) 0.040(5) 0.043(5) 0.007(4) 0.007(4) 0.004(4)
C25 0.071(7) 0.066(7) 0.055(6) -0.009(5) 0.005(5) 0.004(6)
C26 0.054(7) 0.058(7) 0.090(9) 0.000(6) -0.013(6) 0.004(5)
C27 0.050(6) 0.117(10) 0.044(6) -0.031(6) -0.007(5) 0.027(6)
C28 0.044(6) 0.118(10) 0.041(5) -0.009(6) 0.004(4) 0.015(6)
C29 0.059(7) 0.100(9) 0.045(6) -0.009(6) 0.000(5) 0.015(6)
C30 0.051(6) 0.086(8) 0.038(5) -0.024(5) 0.000(4) 0.012(6)
C31 0.045(5) 0.058(6) 0.042(5) 0.002(4) -0.010(4) -0.016(5)
C32 0.133(12) 0.099(10) 0.057(7) -0.006(6) 0.013(7) -0.066(9)
C34 0.099(8) 0.091(8) 0.028(5) -0.013(5) 0.021(5) -0.040(7)
C33B 0.060(12) 0.066(10) 0.053(10) 0.003(8) 0.012(8) -0.001(8)
C33A 0.082(13) 0.116(16) 0.042(8) 0.000(8) 0.024(8) -0.033(13)

loop_
_atom_type_symbol
_atom_type_description
_atom_type_scat_dispersion_real
_atom_type_scat_dispersion_imag
_atom_type_scat_source
C C 0.0033 0.0016 'International Tables Vol C Tables 4.2.6.8 and 6.1.1.4'
H H 0.0000 0.0000 'International Tables Vol C Tables 4.2.6.8 and 6.1.1.4'
Cl Cl 0.1484 0.1585 'International Tables Vol C Tables 4.2.6.8 and 6.1.1.4'
N N 0.0061 0.0033 'International Tables Vol C Tables 4.2.6.8 and 6.1.1.4'
O O 0.0106 0.0060 'International Tables Vol C Tables 4.2.6.8 and 6.1.1.4'
Si Si 0.0817 0.0704 'International Tables Vol C Tables 4.2.6.8 and 6.1.1.4'
Sm Sm -0.1638 3.4418 'International Tables Vol C Tables 4.2.6.8 and 6.1.1.4'

loop_
_geom_angle_atom_site_label_1
_geom_angle_atom_site_label_2
_geom_angle_atom_site_label_3
_geom_angle
_geom_angle_site_symmetry_1
_geom_angle_site_symmetry_3
_geom_angle_publ_flag
Cl1 Sm1 Cl1 74.23(7) . 5_666 ?
Cl1 Sm1 Si1 117.42(7) . . ?
Cl1 Sm1 Si1 138.88(7) 5_666 . ?
O1 Sm1 Cl1 145.14(14) . . ?
O1 Sm1 Cl1 75.95(14) . 5_666 ?
O1 Sm1 Si1 96.94(15) . . ?
O1 Sm1 O2 81.7(2) . . ?
O2 Sm1 Cl1 96.80(16) . 5_666 ?
O2 Sm1 Cl1 84.29(15) . . ?
O2 Sm1 Si1 122.60(15) . . ?
N1 Sm1 Cl1 117.56(17) . . ?
N1 Sm1 Cl1 167.90(17) . 5_666 ?
N1 Sm1 Si1 35.09(17) . . ?
N1 Sm1 O1 93.6(2) . . ?
N1 Sm1 O2 87.5(2) . . ?
N2 Sm1 Cl1 103.24(17) . . ?
N2 Sm1 Cl1 105.51(17) . 5_666 ?
N2 Sm1 Si1 35.32(16) . . ?
N2 Sm1 O1 101.8(2) . . ?
N2 Sm1 O2 157.6(2) . . ?
N2 Sm1 N1 70.3(2) . . ?
Sm1 Cl1 Sm1 105.77(7) . 5_666 ?
N1 Si1 Sm1 49.7(2) . . ?
N1 Si1 N2 97.6(3) . . ?
N1 Si1 C1 111.1(4) . . ?
N1 Si1 C2 117.5(4) . . ?
N2 Si1 Sm1 48.1(2) . . ?
N2 Si1 C1 118.8(4) . . ?
N2 Si1 C2 110.8(4) . . ?
C1 Si1 Sm1 133.7(4) . . ?
C2 Si1 Sm1 124.3(4) . . ?
C2 Si1 C1 102.0(5) . . ?
C27 O1 Sm1 130.0(5) . . ?
C27 O1 C30 105.0(7) . . ?
C30 O1 Sm1 124.9(5) . . ?
C31 O2 Sm1 131.7(5) . . ?
C31 O2 C34 107.1(7) . . ?
C34 O2 Sm1 121.2(5) . . ?
Si1 N1 Sm1 95.2(3) . . ?
C3 N1 Sm1 140.2(5) . . ?
C3 N1 Si1 118.8(5) . . ?
Si1 N2 Sm1 96.6(3) . . ?
C15 N2 Sm1 140.3(5) . . ?
C15 N2 Si1 122.7(5) . . ?
Si1 C1 H1A 109.5 . . ?
Si1 C1 H1B 109.5 . . ?
Si1 C1 H1C 109.5 . . ?
H1A C1 H1B 109.5 . . ?
H1A C1 H1C 109.5 . . ?
H1B C1 H1C 109.5 . . ?
Si1 C2 H2A 109.5 . . ?
Si1 C2 H2B 109.5 . . ?
Si1 C2 H2C 109.5 . . ?
H2A C2 H2B 109.5 . . ?
H2A C2 H2C 109.5 . . ?
H2B C2 H2C 109.5 . . ?
N1 C3 C4 121.5(7) . . ?
C8 C3 N1 121.1(7) . . ?
C8 C3 C4 117.3(7) . . ?
C3 C4 C9 121.5(7) . . ?
C5 C4 C3 120.5(9) . . ?
C5 C4 C9 118.0(8) . . ?
C4 C5 H5 119.0 . . ?
C6 C5 C4 122.1(9) . . ?
C6 C5 H5 119.0 . . ?
C5 C6 H6 121.0 . . ?
C5 C6 C7 118.0(9) . . ?
C7 C6 H6 121.0 . . ?
C6 C7 H7 118.8 . . ?
C6 C7 C8 122.4(10) . . ?
C8 C7 H7 118.8 . . ?
C3 C8 C12 123.0(7) . . ?
C7 C8 C3 119.7(8) . . ?
C7 C8 C12 117.3(9) . . ?
C4 C9 H9 108.2 . . ?
C4 C9 C10 112.1(9) . . ?
C4 C9 C11 111.9(8) . . ?
C10 C9 H9 108.2 . . ?
C11 C9 H9 108.2 . . ?
C11 C9 C10 108.1(8) . . ?
C9 C10 H10A 109.5 . . ?
C9 C10 H10B 109.5 . . ?
C9 C10 H10C 109.5 . . ?
H10A C10 H10B 109.5 . . ?
H10A C10 H10C 109.5 . . ?
H10B C10 H10C 109.5 . . ?
C9 C11 H11A 109.5 . . ?
C9 C11 H11B 109.5 . . ?
C9 C11 H11C 109.5 . . ?
H11A C11 H11B 109.5 . . ?
H11A C11 H11C 109.5 . . ?
H11B C11 H11C 109.5 . . ?
C8 C12 H12 107.6 . . ?
C8 C12 C13 113.4(9) . . ?
C8 C12 C14 110.6(9) . . ?
C13 C12 H12 107.6 . . ?
C14 C12 H12 107.6 . . ?
C14 C12 C13 109.9(10) . . ?
C12 C13 H13A 109.5 . . ?
C12 C13 H13B 109.5 . . ?
C12 C13 H13C 109.5 . . ?
H13A C13 H13B 109.5 . . ?
H13A C13 H13C 109.5 . . ?
H13B C13 H13C 109.5 . . ?
C12 C14 H14A 109.5 . . ?
C12 C14 H14B 109.5 . . ?
C12 C14 H14C 109.5 . . ?
H14A C14 H14B 109.5 . . ?
H14A C14 H14C 109.5 . . ?
H14B C14 H14C 109.5 . . ?
C16 C15 N2 119.6(7) . . ?
C20 C15 N2 121.9(7) . . ?
C20 C15 C16 118.5(7) . . ?
C15 C16 C21 122.3(7) . . ?
C17 C16 C15 118.8(8) . . ?
C17 C16 C21 118.9(8) . . ?
C16 C17 H17 119.2 . . ?
C18 C17 C16 121.7(9) . . ?
C18 C17 H17 119.2 . . ?
C17 C18 H18 120.2 . . ?
C17 C18 C19 119.6(9) . . ?
C19 C18 H18 120.2 . . ?
C18 C19 H19 119.2 . . ?
C18 C19 C20 121.6(9) . . ?
C20 C19 H19 119.2 . . ?
C15 C20 C24 121.9(7) . . ?
C19 C20 C15 119.9(8) . . ?
C19 C20 C24 118.2(8) . . ?
C16 C21 H21 107.4 . . ?
C16 C21 C22 112.6(8) . . ?
C16 C21 C23 111.8(8) . . ?
C22 C21 H21 107.4 . . ?
C23 C21 H21 107.4 . . ?
C23 C21 C22 110.1(8) . . ?
C21 C22 H22A 109.5 . . ?
C21 C22 H22B 109.5 . . ?
C21 C22 H22C 109.5 . . ?
H22A C22 H22B 109.5 . . ?
H22A C22 H22C 109.5 . . ?
H22B C22 H22C 109.5 . . ?
C21 C23 H23A 109.5 . . ?
C21 C23 H23B 109.5 . . ?
C21 C23 H23C 109.5 . . ?
H23A C23 H23B 109.5 . . ?
H23A C23 H23C 109.5 . . ?
H23B C23 H23C 109.5 . . ?
C20 C24 H24 107.8 . . ?
C20 C24 C25 111.4(8) . . ?
C20 C24 C26 111.7(8) . . ?
C25 C24 H24 107.8 . . ?
C25 C24 C26 110.1(8) . . ?
C26 C24 H24 107.8 . . ?
C24 C25 H25A 109.5 . . ?
C24 C25 H25B 109.5 . . ?
C24 C25 H25C 109.5 . . ?
H25A C25 H25B 109.5 . . ?
H25A C25 H25C 109.5 . . ?
H25B C25 H25C 109.5 . . ?
C24 C26 H26A 109.5 . . ?
C24 C26 H26B 109.5 . . ?
C24 C26 H26C 109.5 . . ?
H26A C26 H26B 109.5 . . ?
H26A C26 H26C 109.5 . . ?
H26B C26 H26C 109.5 . . ?
O1 C27 H27A 109.9 . . ?
O1 C27 H27B 109.9 . . ?
O1 C27 C28 108.9(8) . . ?
H27A C27 H27B 108.3 . . ?
C28 C27 H27A 109.9 . . ?
C28 C27 H27B 109.9 . . ?
C27 C28 H28A 111.0 . . ?
C27 C28 H28B 111.0 . . ?
C27 C28 C29 103.9(8) . . ?
H28A C28 H28B 109.0 . . ?
C29 C28 H28A 111.0 . . ?
C29 C28 H28B 111.0 . . ?
C28 C29 H29A 111.1 . . ?
C28 C29 H29B 111.1 . . ?
H29A C29 H29B 109.1 . . ?
C30 C29 C28 103.2(8) . . ?
C30 C29 H29A 111.1 . . ?
C30 C29 H29B 111.1 . . ?
O1 C30 C29 103.7(8) . . ?
O1 C30 H30A 111.0 . . ?
O1 C30 H30B 111.0 . . ?
C29 C30 H30A 111.0 . . ?
C29 C30 H30B 111.0 . . ?
H30A C30 H30B 109.0 . . ?
O2 C31 H31A 110.5 . . ?
O2 C31 H31B 110.5 . . ?
O2 C31 C32 106.2(8) . . ?
H31A C31 H31B 108.7 . . ?
C32 C31 H31A 110.5 . . ?
C32 C31 H31B 110.5 . . ?
C31 C32 H32C 110.7 . . ?
C31 C32 H32D 110.7 . . ?
C31 C32 H32A 112.0 . . ?
C31 C32 H32B 112.0 . . ?
C31 C32 C33A 105.0(10) . . ?
H32C C32 H32D 108.8 . . ?
H32A C32 H32B 109.7 . . ?
C33B C32 C31 99(2) . . ?
C33B C32 H32A 112.0 . . ?
C33B C32 H32B 112.0 . . ?
C33A C32 H32C 110.7 . . ?
C33A C32 H32D 110.7 . . ?
O2 C34 H34C 110.1 . . ?
O2 C34 H34D 110.1 . . ?
O2 C34 H34A 110.5 . . ?
O2 C34 H34B 110.5 . . ?
H34C C34 H34D 108.4 . . ?
H34A C34 H34B 108.7 . . ?
C33B C34 O2 106(2) . . ?
C33B C34 H34A 110.5 . . ?
C33B C34 H34B 110.5 . . ?
C33A C34 O2 107.8(10) . . ?
C33A C34 H34C 110.1 . . ?
C33A C34 H34D 110.1 . . ?
C32 C33B H33A 110.2 . . ?
C32 C33B H33B 110.2 . . ?
C34 C33B C32 108(3) . . ?
C34 C33B H33A 110.2 . . ?
C34 C33B H33B 110.2 . . ?
H33A C33B H33B 108.5 . . ?
C32 C33A H33C 111.0 . . ?
C32 C33A H33D 111.0 . . ?
C34 C33A C32 103.9(15) . . ?
C34 C33A H33C 111.0 . . ?
C34 C33A H33D 111.0 . . ?
H33C C33A H33D 109.0 . . ?

loop_
_geom_bond_atom_site_label_1
_geom_bond_atom_site_label_2
_geom_bond_distance
_geom_bond_site_symmetry_2
_geom_bond_publ_flag
Sm1 Cl1 2.713(2) . ?
Sm1 Cl1 2.840(2) 5_666 ?
Sm1 Si1 2.983(2) . ?
Sm1 O1 2.413(6) . ?
Sm1 O2 2.442(6) . ?
Sm1 N1 2.286(6) . ?
Sm1 N2 2.234(7) . ?
Si1 N1 1.722(7) . ?
Si1 N2 1.736(6) . ?
Si1 C1 1.873(11) . ?
Si1 C2 1.868(10) . ?
O1 C27 1.443(11) . ?
O1 C30 1.462(10) . ?
O2 C31 1.452(10) . ?
O2 C34 1.453(10) . ?
N1 C3 1.427(10) . ?
N2 C15 1.429(10) . ?
C1 H1A 0.9800 . ?
C1 H1B 0.9800 . ?
C1 H1C 0.9800 . ?
C2 H2A 0.9800 . ?
C2 H2B 0.9800 . ?
C2 H2C 0.9800 . ?
C3 C4 1.433(11) . ?
C3 C8 1.399(12) . ?
C4 C5 1.373(12) . ?
C4 C9 1.530(13) . ?
C5 H5 0.9500 . ?
C5 C6 1.368(14) . ?
C6 H6 0.9500 . ?
C6 C7 1.383(13) . ?
C7 H7 0.9500 . ?
C7 C8 1.393(12) . ?
C8 C12 1.520(12) . ?
C9 H9 1.0000 . ?
C9 C10 1.547(13) . ?
C9 C11 1.539(14) . ?
C10 H10A 0.9800 . ?
C10 H10B 0.9800 . ?
C10 H10C 0.9800 . ?
C11 H11A 0.9800 . ?
C11 H11B 0.9800 . ?
C11 H11C 0.9800 . ?
C12 H12 1.0000 . ?
C12 C13 1.532(16) . ?
C12 C14 1.521(16) . ?
C13 H13A 0.9800 . ?
C13 H13B 0.9800 . ?
C13 H13C 0.9800 . ?
C14 H14A 0.9800 . ?
C14 H14B 0.9800 . ?
C14 H14C 0.9800 . ?
C15 C16 1.425(11) . ?
C15 C20 1.405(12) . ?
C16 C17 1.406(12) . ?
C16 C21 1.520(13) . ?
C17 H17 0.9500 . ?
C17 C18 1.364(13) . ?
C18 H18 0.9500 . ?
C18 C19 1.369(13) . ?
C19 H19 0.9500 . ?
C19 C20 1.393(12) . ?
C20 C24 1.518(12) . ?
C21 H21 1.0000 . ?
C21 C22 1.533(14) . ?
C21 C23 1.528(13) . ?
C22 H22A 0.9800 . ?
C22 H22B 0.9800 . ?
C22 H22C 0.9800 . ?
C23 H23A 0.9800 . ?
C23 H23B 0.9800 . ?
C23 H23C 0.9800 . ?
C24 H24 1.0000 . ?
C24 C25 1.534(14) . ?
C24 C26 1.541(14) . ?
C25 H25A 0.9800 . ?
C25 H25B 0.9800 . ?
C25 H25C 0.9800 . ?
C26 H26A 0.9800 . ?
C26 H26B 0.9800 . ?
C26 H26C 0.9800 . ?
C27 H27A 0.9900 . ?
C27 H27B 0.9900 . ?
C27 C28 1.474(13) . ?
C28 H28A 0.9900 . ?
C28 H28B 0.9900 . ?
C28 C29 1.529(14) . ?
C29 H29A 0.9900 . ?
C29 H29B 0.9900 . ?
C29 C30 1.480(14) . ?
C30 H30A 0.9900 . ?
C30 H30B 0.9900 . ?
C31 H31A 0.9900 . ?
C31 H31B 0.9900 . ?
C31 C32 1.507(14) . ?
C32 H32C 0.9900 . ?
C32 H32D 0.9900 . ?
C32 H32A 0.9900 . ?
C32 H32B 0.9900 . ?
C32 C33B 1.50(5) . ?
C32 C33A 1.52(2) . ?
C34 H34C 0.9900 . ?
C34 H34D 0.9900 . ?
C34 H34A 0.9900 . ?
C34 H34B 0.9900 . ?
C34 C33B 1.36(5) . ?
C34 C33A 1.42(2) . ?
C33B H33A 0.9900 . ?
C33B H33B 0.9900 . ?
C33A H33C 0.9900 . ?
C33A H33D 0.9900 . ?

loop_
_geom_torsion_atom_site_label_1
_geom_torsion_atom_site_label_2
_geom_torsion_atom_site_label_3
_geom_torsion_atom_site_label_4
_geom_torsion
_geom_torsion_site_symmetry_1
_geom_torsion_site_symmetry_2
_geom_torsion_site_symmetry_3
_geom_torsion_site_symmetry_4
_geom_torsion_publ_flag
Sm1 Si1 N1 C3 -158.4(7) . . . . ?
Sm1 Si1 N2 C15 -174.1(8) . . . . ?
Sm1 O1 C27 C28 -153.9(8) . . . . ?
Sm1 O1 C30 C29 138.7(7) . . . . ?
Sm1 O2 C31 C32 171.0(8) . . . . ?
Sm1 O2 C34 C33B 165(3) . . . . ?
Sm1 O2 C34 C33A -153.6(16) . . . . ?
Sm1 N1 C3 C4 127.6(8) . . . . ?
Sm1 N1 C3 C8 -53.5(12) . . . . ?
Sm1 N2 C15 C16 107.7(9) . . . . ?
Sm1 N2 C15 C20 -71.4(11) . . . . ?
Si1 N1 C3 C4 -87.3(9) . . . . ?
Si1 N1 C3 C8 91.6(9) . . . . ?
Si1 N2 C15 C16 -81.4(8) . . . . ?
Si1 N2 C15 C20 99.4(8) . . . . ?
O1 C27 C28 C29 2.0(14) . . . . ?
O2 C31 C32 C33B 28(3) . . . . ?
O2 C31 C32 C33A -9.1(19) . . . . ?
O2 C34 C33B C32 33(5) . . . . ?
O2 C34 C33A C32 -32(2) . . . . ?
N1 Si1 N2 Sm1 -5.3(3) . . . . ?
N1 Si1 N2 C15 -179.4(6) . . . . ?
N1 C3 C4 C5 176.7(8) . . . . ?
N1 C3 C4 C9 -0.8(13) . . . . ?
N1 C3 C8 C7 -176.5(9) . . . . ?
N1 C3 C8 C12 5.2(14) . . . . ?
N2 Si1 N1 Sm1 5.2(3) . . . . ?
N2 Si1 N1 C3 -153.2(6) . . . . ?
N2 C15 C16 C17 -178.8(7) . . . . ?
N2 C15 C16 C21 -2.3(11) . . . . ?
N2 C15 C20 C19 177.5(7) . . . . ?
N2 C15 C20 C24 -2.1(12) . . . . ?
C1 Si1 N1 Sm1 130.1(4) . . . . ?
C1 Si1 N1 C3 -28.3(7) . . . . ?
C1 Si1 N2 Sm1 -124.5(5) . . . . ?
C1 Si1 N2 C15 61.4(8) . . . . ?
C2 Si1 N1 Sm1 -113.1(4) . . . . ?
C2 Si1 N1 C3 88.6(7) . . . . ?
C2 Si1 N2 Sm1 117.9(4) . . . . ?
C2 Si1 N2 C15 -56.2(8) . . . . ?
C3 C4 C5 C6 1.3(15) . . . . ?
C3 C4 C9 C10 122.9(9) . . . . ?
C3 C4 C9 C11 -115.5(9) . . . . ?
C3 C8 C12 C13 -126.7(11) . . . . ?
C3 C8 C12 C14 109.4(11) . . . . ?
C4 C3 C8 C7 2.5(14) . . . . ?
C4 C3 C8 C12 -175.8(9) . . . . ?
C4 C5 C6 C7 -0.6(16) . . . . ?
C5 C4 C9 C10 -54.7(11) . . . . ?
C5 C4 C9 C11 66.9(11) . . . . ?
C5 C6 C7 C8 0.9(17) . . . . ?
C6 C7 C8 C3 -1.9(16) . . . . ?
C6 C7 C8 C12 176.5(10) . . . . ?
C7 C8 C12 C13 55.0(14) . . . . ?
C7 C8 C12 C14 -69.0(12) . . . . ?
C8 C3 C4 C5 -2.2(13) . . . . ?
C8 C3 C4 C9 -179.8(8) . . . . ?
C9 C4 C5 C6 178.9(9) . . . . ?
C15 C16 C17 C18 0.7(13) . . . . ?
C15 C16 C21 C22 134.0(9) . . . . ?
C15 C16 C21 C23 -101.4(9) . . . . ?
C15 C20 C24 C25 -121.8(9) . . . . ?
C15 C20 C24 C26 114.7(9) . . . . ?
C16 C15 C20 C19 -1.7(11) . . . . ?
C16 C15 C20 C24 178.7(7) . . . . ?
C16 C17 C18 C19 -0.5(14) . . . . ?
C17 C16 C21 C22 -49.5(11) . . . . ?
C17 C16 C21 C23 75.1(10) . . . . ?
C17 C18 C19 C20 -0.8(14) . . . . ?
C18 C19 C20 C15 2.0(13) . . . . ?
C18 C19 C20 C24 -178.4(8) . . . . ?
C19 C20 C24 C25 58.7(11) . . . . ?
C19 C20 C24 C26 -64.9(11) . . . . ?
C20 C15 C16 C17 0.4(11) . . . . ?
C20 C15 C16 C21 176.9(7) . . . . ?
C21 C16 C17 C18 -175.9(8) . . . . ?
C27 O1 C30 C29 -37.2(11) . . . . ?
C27 C28 C29 C30 -24.4(13) . . . . ?
C28 C29 C30 O1 37.9(11) . . . . ?
C30 O1 C27 C28 21.7(13) . . . . ?
C31 O2 C34 C33B -14(3) . . . . ?
C31 O2 C34 C33A 27(2) . . . . ?
C31 C32 C33B C34 -38(5) . . . . ?
C31 C32 C33A C34 25(2) . . . . ?
C34 O2 C31 C32 -10.1(12) . . . . ?
